data_2217846
loop_
_publ_author_name
'Dehghanpour, Saeed'
'Welter, Richard'
'Barry, Aliou Hamady'
'Tabasi, Farzaneh'

_publ_section_title
;<i>N</i>,<i>N</i>'-Dibenzyl-<i>N</i>''-(4-bromobenzoyl)-<i>N</i>,<i>N</i>'-dimethylphosphoric
 triamide
;
_journal_coeditor_code ZL2095
_journal_issue 3
_journal_name_full 'Acta Crystallographica Section E'
_journal_page_first o633
_journal_paper_doi 10.1107/S1600536808004777
_journal_volume 64
_journal_year 2008
_chemical_formula_iupac 'C23 H25 Br N3 O2 P'
_chemical_formula_moiety 'C23 H25 Br N3 O2 P'
_chemical_formula_sum 'C23 H25 Br N3 O2 P'
_chemical_formula_weight 486.34
_chemical_name_systematic
;
<i>N</i>,<i>N</i>'-Dibenzyl-<i>N</i>''-(4-bromobenzoyl)-
<i>N</i>,<i>N</i>'-dimethylphosphoric triamide
;
_space_group_IT_number 14
_symmetry_cell_setting monoclinic
_symmetry_space_group_name_Hall '-P 2yn'
_symmetry_space_group_name_H-M 'P 1 21/n 1'
_atom_sites_solution_hydrogens geom
_atom_sites_solution_primary direct
_atom_sites_solution_secondary difmap
_audit_creation_method SHELXL-97
_cell_angle_alpha 90.00
_cell_angle_beta 94.1500(14)
_cell_angle_gamma 90.00
_cell_formula_units_Z 4
_cell_length_a 9.0140(4)
_cell_length_b 13.2690(5)
_cell_length_c 19.3770(10)
_cell_measurement_reflns_used 10293
_cell_measurement_temperature 293(2)
_cell_measurement_theta_max 27.485
_cell_measurement_theta_min 0.998
_cell_volume 2311.54(18)
_computing_cell_refinement 'DENZO (Otwinowski & Minor, 1997)'
_computing_data_collection 'COLLECT (Nonius, 1998)'
_computing_data_reduction 'DENZO (Otwinowski & Minor, 1997)'
_computing_molecular_graphics 'PLATON (Spek, 2003)'
_computing_publication_material 'SHELXL97 (Sheldrick, 2008)'
_computing_structure_refinement 'SHELXL97 (Sheldrick, 2008)'
_computing_structure_solution 'SHELXS97 (Sheldrick, 2008)'
_diffrn_ambient_temperature 293(2)
_diffrn_measured_fraction_theta_full 0.982
_diffrn_measured_fraction_theta_max 0.982
_diffrn_measurement_device_type 'Nonius KappaCCD'
_diffrn_measurement_method \p
_diffrn_radiation_monochromator graphite
_diffrn_radiation_source 'fine-focus sealed tube'
_diffrn_radiation_type MoK\a
_diffrn_radiation_wavelength 0.71073
_diffrn_reflns_av_R_equivalents 0.0512
_diffrn_reflns_av_sigmaI/netI 0.0820
_diffrn_reflns_limit_h_max 10
_diffrn_reflns_limit_h_min -11
_diffrn_reflns_limit_k_max 14
_diffrn_reflns_limit_k_min -17
_diffrn_reflns_limit_l_max 25
_diffrn_reflns_limit_l_min -17
_diffrn_reflns_number 12951
_diffrn_reflns_theta_full 27.49
_diffrn_reflns_theta_max 27.49
_diffrn_reflns_theta_min 1.86
_exptl_absorpt_coefficient_mu 1.871
_exptl_absorpt_correction_type none
_exptl_crystal_colour colorless
_exptl_crystal_density_diffrn 1.397
_exptl_crystal_density_method 'not measured'
_exptl_crystal_description prism
_exptl_crystal_F_000 1000
_exptl_crystal_size_max 0.11
_exptl_crystal_size_mid 0.09
_exptl_crystal_size_min 0.08
_refine_diff_density_max 0.267
_refine_diff_density_min -0.620
_refine_ls_extinction_method none
_refine_ls_goodness_of_fit_ref 1.001
_refine_ls_hydrogen_treatment constr
_refine_ls_matrix_type full
_refine_ls_number_parameters 271
_refine_ls_number_reflns 5214
_refine_ls_number_restraints 0
_refine_ls_restrained_S_all 1.001
_refine_ls_R_factor_all 0.1355
_refine_ls_R_factor_gt 0.0527
_refine_ls_shift/su_max 0.001
_refine_ls_shift/su_mean 0.000
_refine_ls_structure_factor_coef Fsqd
_refine_ls_weighting_details 'calc w=1/[\s^2^(Fo^2^)+(0.052P)^2^+0.3719P] where P=(Fo^2^+2Fc^2^)/3'
_refine_ls_weighting_scheme calc
_refine_ls_wR_factor_gt 0.1088
_refine_ls_wR_factor_ref 0.1353
_reflns_number_gt 2593
_reflns_number_total 5214
_reflns_threshold_expression I>2\s(I)
_cod_data_source_file zl2095.cif
_cod_data_source_block I
_cod_original_sg_symbol_H-M 'P 21/n'
_cod_database_code 2217846
_cod_database_fobs_code 2217846

loop_
_symmetry_equiv_pos_as_xyz
'x, y, z'
'-x+1/2, y+1/2, -z+1/2'
'-x, -y, -z'
'x-1/2, -y-1/2, z-1/2'

loop_
_atom_site_type_symbol
_atom_site_label
_atom_site_fract_x
_atom_site_fract_y
_atom_site_fract_z
_atom_site_U_iso_or_equiv
_atom_site_adp_type
_atom_site_calc_flag
_atom_site_occupancy
Br Br1 0.97528(7) 0.99976(3) 0.19720(3) 0.1095(3) Uani d 1
P P1 0.97988(9) 0.37741(5) 0.08475(4) 0.0427(2) Uani d 1
O O1 0.8889(3) 0.48944(15) 0.21515(13) 0.0676(7) Uani d 1
O O2 1.0335(2) 0.37714(14) 0.01466(10) 0.0493(5) Uani d 1
N N1 0.9570(3) 0.49921(14) 0.10487(13) 0.0453(6) Uani d 1
H H1 0.9661 0.5414 0.0717 0.054 Uiso calc 1
N N2 1.0988(3) 0.32013(17) 0.13878(12) 0.0478(7) Uani d 1
N N3 0.8203(3) 0.32336(16) 0.09738(13) 0.0474(6) Uani d 1
C C1 0.9380(3) 0.6529(2) 0.17215(15) 0.0440(7) Uani d 1
C C2 0.8517(3) 0.7031(2) 0.21718(16) 0.0505(8) Uani d 1
H H2 0.7872 0.6665 0.2429 0.061 Uiso calc 1
C C3 0.8593(4) 0.8061(2) 0.22469(17) 0.0588(9) Uani d 1
H H3 0.7986 0.8395 0.2541 0.071 Uiso calc 1
C C4 0.9584(4) 0.8585(2) 0.18784(18) 0.0615(10) Uani d 1
C C5 1.0478(4) 0.8100(2) 0.14387(19) 0.0682(10) Uani d 1
H H5 1.1152 0.8465 0.1196 0.082 Uiso calc 1
C C6 1.0366(4) 0.7066(2) 0.13596(17) 0.0564(9) Uani d 1
H H6 1.0961 0.6733 0.1060 0.068 Uiso calc 1
C C7 0.9257(3) 0.5404(2) 0.16691(17) 0.0486(8) Uani d 1
C C8 1.0706(4) 0.2882(3) 0.20873(17) 0.0669(10) Uani d 1
H H8A 0.9697 0.3039 0.2176 0.100 Uiso calc 1
H H8B 1.1373 0.3228 0.2416 0.100 Uiso calc 1
H H8C 1.0861 0.2168 0.2131 0.100 Uiso calc 1
C C9 1.2491(4) 0.2979(2) 0.11888(18) 0.0566(9) Uani d 1
H H9A 1.3200 0.3171 0.1566 0.068 Uiso calc 1
H H9B 1.2686 0.3390 0.0792 0.068 Uiso calc 1
C C10 1.2746(3) 0.1886(2) 0.10116(17) 0.0506(8) Uani d 1
C C11 1.3680(4) 0.1286(3) 0.14281(19) 0.0680(10) Uani d 1
H H11 1.4111 0.1543 0.1842 0.082 Uiso calc 1
C C12 1.3988(5) 0.0301(3) 0.1237(3) 0.0867(13) Uani d 1
H H12 1.4631 -0.0095 0.1520 0.104 Uiso calc 1
C C13 1.3348(5) -0.0078(3) 0.0640(3) 0.0903(14) Uani d 1
H H13 1.3546 -0.0738 0.0513 0.108 Uiso calc 1
C C14 1.2410(5) 0.0505(3) 0.0221(2) 0.0830(12) Uani d 1
H H14 1.1980 0.0241 -0.0191 0.100 Uiso calc 1
C C15 1.2100(4) 0.1478(3) 0.04062(19) 0.0646(10) Uani d 1
H H15 1.1450 0.1865 0.0122 0.078 Uiso calc 1
C C16 0.8132(4) 0.2134(2) 0.0867(2) 0.0710(11) Uani d 1
H H16A 0.9095 0.1846 0.0981 0.107 Uiso calc 1
H H16B 0.7829 0.1994 0.0391 0.107 Uiso calc 1
H H16C 0.7425 0.1848 0.1158 0.107 Uiso calc 1
C C17 0.6770(3) 0.3738(2) 0.08216(17) 0.0545(8) Uani d 1
H H17A 0.6872 0.4439 0.0959 0.065 Uiso calc 1
H H17B 0.6043 0.3433 0.1102 0.065 Uiso calc 1
C C18 0.6182(3) 0.3696(2) 0.00736(16) 0.0463(8) Uani d 1
C C19 0.5215(4) 0.2942(3) -0.01586(19) 0.0655(10) Uani d 1
H H19 0.4908 0.2463 0.0152 0.079 Uiso calc 1
C C20 0.4698(4) 0.2890(3) -0.0847(2) 0.0781(11) Uani d 1
H H20 0.4056 0.2374 -0.0998 0.094 Uiso calc 1
C C21 0.5125(4) 0.3591(3) -0.13033(19) 0.0726(11) Uani d 1
H H21 0.4761 0.3562 -0.1764 0.087 Uiso calc 1
C C22 0.6101(4) 0.4348(3) -0.10826(19) 0.0665(10) Uani d 1
H H22 0.6410 0.4823 -0.1395 0.080 Uiso calc 1
C C23 0.6611(4) 0.4394(2) -0.03991(19) 0.0574(9) Uani d 1
H H23 0.7261 0.4907 -0.0251 0.069 Uiso calc 1

loop_
_atom_site_aniso_label
_atom_site_aniso_U_11
_atom_site_aniso_U_22
_atom_site_aniso_U_33
_atom_site_aniso_U_12
_atom_site_aniso_U_13
_atom_site_aniso_U_23
Br1 0.1798(6) 0.0408(2) 0.1100(5) -0.0035(2) 0.0253(4) -0.0180(2)
P1 0.0553(5) 0.0330(4) 0.0398(5) 0.0004(4) 0.0042(4) 0.0012(3)
O1 0.108(2) 0.0516(14) 0.0455(14) -0.0064(12) 0.0206(14) 0.0020(11)
O2 0.0716(14) 0.0369(11) 0.0401(13) 0.0037(9) 0.0092(11) 0.0006(9)
N1 0.0654(17) 0.0327(13) 0.0383(15) -0.0008(11) 0.0068(13) 0.0019(10)
N2 0.0522(17) 0.0476(14) 0.0432(16) 0.0058(12) 0.0009(13) 0.0108(12)
N3 0.0476(16) 0.0404(14) 0.0542(17) -0.0004(11) 0.0035(13) 0.0044(12)
C1 0.0524(19) 0.0436(17) 0.0356(18) 0.0029(14) -0.0001(15) -0.0034(14)
C2 0.052(2) 0.0533(19) 0.0466(19) -0.0017(15) 0.0035(16) -0.0025(16)
C3 0.071(3) 0.053(2) 0.051(2) 0.0103(17) 0.0030(18) -0.0144(17)
C4 0.087(3) 0.0387(18) 0.058(2) 0.0037(17) 0.001(2) -0.0077(16)
C5 0.091(3) 0.053(2) 0.063(2) -0.0175(18) 0.016(2) -0.0092(18)
C6 0.073(2) 0.0428(18) 0.056(2) -0.0014(16) 0.0195(18) -0.0081(16)
C7 0.060(2) 0.0449(17) 0.042(2) 0.0006(15) 0.0078(16) -0.0022(16)
C8 0.090(3) 0.063(2) 0.047(2) 0.0128(19) 0.0006(19) 0.0097(17)
C9 0.051(2) 0.0508(19) 0.067(2) -0.0036(15) -0.0023(17) 0.0058(17)
C10 0.0425(19) 0.0478(18) 0.062(2) -0.0007(14) 0.0061(17) 0.0063(17)
C11 0.064(2) 0.063(2) 0.075(3) 0.0067(18) -0.006(2) 0.005(2)
C12 0.092(3) 0.068(3) 0.099(4) 0.028(2) -0.006(3) 0.016(3)
C13 0.096(3) 0.063(3) 0.113(4) 0.017(2) 0.012(3) -0.011(2)
C14 0.083(3) 0.078(3) 0.087(3) 0.005(2) 0.004(2) -0.021(2)
C15 0.062(2) 0.062(2) 0.068(3) 0.0057(18) -0.004(2) 0.0013(19)
C16 0.074(3) 0.0398(18) 0.098(3) -0.0097(16) -0.003(2) 0.0053(19)
C17 0.052(2) 0.058(2) 0.054(2) 0.0010(16) 0.0072(17) -0.0010(16)
C18 0.0409(18) 0.0485(18) 0.050(2) 0.0054(14) 0.0055(15) -0.0038(15)
C19 0.061(2) 0.070(2) 0.064(3) -0.0133(18) 0.0004(19) 0.005(2)
C20 0.081(3) 0.073(2) 0.077(3) -0.020(2) -0.015(2) 0.001(2)
C21 0.083(3) 0.077(3) 0.055(2) 0.007(2) -0.011(2) -0.004(2)
C22 0.071(3) 0.068(2) 0.059(3) 0.0012(19) -0.002(2) 0.0139(19)
C23 0.059(2) 0.050(2) 0.062(2) -0.0029(15) -0.0046(18) 0.0030(17)

loop_
_atom_type_symbol
_atom_type_description
_atom_type_scat_dispersion_real
_atom_type_scat_dispersion_imag
_atom_type_scat_source
C C 0.0033 0.0016 'International Tables Vol C Tables 4.2.6.8 and 6.1.1.4'
H H 0.0000 0.0000 'International Tables Vol C Tables 4.2.6.8 and 6.1.1.4'
N N 0.0061 0.0033 'International Tables Vol C Tables 4.2.6.8 and 6.1.1.4'
O O 0.0106 0.0060 'International Tables Vol C Tables 4.2.6.8 and 6.1.1.4'
P P 0.1023 0.0942 'International Tables Vol C Tables 4.2.6.8 and 6.1.1.4'
Br Br -0.2901 2.4595 'International Tables Vol C Tables 4.2.6.8 and 6.1.1.4'

loop_
_geom_angle_atom_site_label_1
_geom_angle_atom_site_label_2
_geom_angle_atom_site_label_3
_geom_angle
O2 P1 N2 110.25(13)
O2 P1 N3 119.05(13)
N2 P1 N3 104.06(12)
O2 P1 N1 105.69(12)
N2 P1 N1 112.69(13)
N3 P1 N1 105.20(12)
C7 N1 P1 128.7(2)
C7 N1 H1 115.7
P1 N1 H1 115.7
C8 N2 C9 114.4(2)
C8 N2 P1 125.5(2)
C9 N2 P1 120.1(2)
C17 N3 C16 113.3(2)
C17 N3 P1 122.65(19)
C16 N3 P1 116.2(2)
C6 C1 C2 119.3(3)
C6 C1 C7 122.0(3)
C2 C1 C7 118.7(3)
C3 C2 C1 121.3(3)
C3 C2 H2 119.3
C1 C2 H2 119.3
C4 C3 C2 118.5(3)
C4 C3 H3 120.7
C2 C3 H3 120.7
C3 C4 C5 121.3(3)
C3 C4 Br1 120.2(3)
C5 C4 Br1 118.5(3)
C4 C5 C6 119.4(3)
C4 C5 H5 120.3
C6 C5 H5 120.3
C1 C6 C5 120.2(3)
C1 C6 H6 119.9
C5 C6 H6 119.9
O1 C7 N1 122.5(3)
O1 C7 C1 121.5(3)
N1 C7 C1 116.0(3)
N2 C8 H8A 109.5
N2 C8 H8B 109.5
H8A C8 H8B 109.5
N2 C8 H8C 109.5
H8A C8 H8C 109.5
H8B C8 H8C 109.5
N2 C9 C10 114.3(2)
N2 C9 H9A 108.7
C10 C9 H9A 108.7
N2 C9 H9B 108.7
C10 C9 H9B 108.7
H9A C9 H9B 107.6
C11 C10 C15 118.3(3)
C11 C10 C9 121.2(3)
C15 C10 C9 120.4(3)
C10 C11 C12 120.8(3)
C10 C11 H11 119.6
C12 C11 H11 119.6
C13 C12 C11 119.7(4)
C13 C12 H12 120.1
C11 C12 H12 120.1
C12 C13 C14 120.3(4)
C12 C13 H13 119.9
C14 C13 H13 119.9
C13 C14 C15 120.3(4)
C13 C14 H14 119.8
C15 C14 H14 119.8
C14 C15 C10 120.6(3)
C14 C15 H15 119.7
C10 C15 H15 119.7
N3 C16 H16A 109.5
N3 C16 H16B 109.5
H16A C16 H16B 109.5
N3 C16 H16C 109.5
H16A C16 H16C 109.5
H16B C16 H16C 109.5
N3 C17 C18 114.8(3)
N3 C17 H17A 108.6
C18 C17 H17A 108.6
N3 C17 H17B 108.6
C18 C17 H17B 108.6
H17A C17 H17B 107.5
C23 C18 C19 118.1(3)
C23 C18 C17 121.2(3)
C19 C18 C17 120.7(3)
C18 C19 C20 120.7(3)
C18 C19 H19 119.6
C20 C19 H19 119.6
C21 C20 C19 120.2(3)
C21 C20 H20 119.9
C19 C20 H20 119.9
C20 C21 C22 120.0(3)
C20 C21 H21 120.0
C22 C21 H21 120.0
C23 C22 C21 119.5(3)
C23 C22 H22 120.3
C21 C22 H22 120.3
C22 C23 C18 121.5(3)
C22 C23 H23 119.3
C18 C23 H23 119.3

loop_
_geom_bond_atom_site_label_1
_geom_bond_atom_site_label_2
_geom_bond_distance
Br1 C4 1.889(3)
P1 O2 1.474(2)
P1 N2 1.631(2)
P1 N3 1.642(2)
P1 N1 1.679(2)
O1 C7 1.218(4)
N1 C7 1.368(4)
N1 H1 0.8600
N2 C8 1.460(4)
N2 C9 1.465(4)
N3 C17 1.465(4)
N3 C16 1.474(4)
C1 C6 1.370(4)
C1 C2 1.381(4)
C1 C7 1.501(4)
C2 C3 1.376(4)
C2 H2 0.9300
C3 C4 1.372(5)
C3 H3 0.9300
C4 C5 1.374(5)
C5 C6 1.385(4)
C5 H5 0.9300
C6 H6 0.9300
C8 H8A 0.9600
C8 H8B 0.9600
C8 H8C 0.9600
C9 C10 1.512(4)
C9 H9A 0.9700
C9 H9B 0.9700
C10 C11 1.377(4)
C10 C15 1.382(4)
C11 C12 1.392(5)
C11 H11 0.9300
C12 C13 1.353(6)
C12 H12 0.9300
C13 C14 1.369(6)
C13 H13 0.9300
C14 C15 1.375(5)
C14 H14 0.9300
C15 H15 0.9300
C16 H16A 0.9600
C16 H16B 0.9600
C16 H16C 0.9600
C17 C18 1.508(4)
C17 H17A 0.9700
C17 H17B 0.9700
C18 C23 1.377(4)
C18 C19 1.381(4)
C19 C20 1.382(5)
C19 H19 0.9300
C20 C21 1.359(5)
C20 H20 0.9300
C21 C22 1.382(5)
C21 H21 0.9300
C22 C23 1.371(5)
C22 H22 0.9300
C23 H23 0.9300

loop_
_geom_hbond_atom_site_label_D
_geom_hbond_atom_site_label_H
_geom_hbond_atom_site_label_A
_geom_hbond_site_symmetry_A
_geom_hbond_distance_DH
_geom_hbond_distance_HA
_geom_hbond_distance_DA
_geom_hbond_angle_DHA
N1 H1 O2 3_765 0.86 1.99 2.845(3) 170.4

loop_
_geom_torsion_atom_site_label_1
_geom_torsion_atom_site_label_2
_geom_torsion_atom_site_label_3
_geom_torsion_atom_site_label_4
_geom_torsion
O2 P1 N1 C7 -171.6(3)
N2 P1 N1 C7 -51.2(3)
N3 P1 N1 C7 61.6(3)
O2 P1 N2 C8 -167.1(2)
N3 P1 N2 C8 -38.3(3)
N1 P1 N2 C8 75.1(3)
O2 P1 N2 C9 13.8(2)
N3 P1 N2 C9 142.6(2)
N1 P1 N2 C9 -104.0(2)
O2 P1 N3 C17 -81.9(3)
N2 P1 N3 C17 154.9(2)
N1 P1 N3 C17 36.2(3)
O2 P1 N3 C16 64.9(3)
N2 P1 N3 C16 -58.3(3)
N1 P1 N3 C16 -177.0(2)
C6 C1 C2 C3 2.2(5)
C7 C1 C2 C3 179.4(3)
C1 C2 C3 C4 -2.0(5)
C2 C3 C4 C5 0.5(5)
C2 C3 C4 Br1 -179.1(2)
C3 C4 C5 C6 0.7(6)
Br1 C4 C5 C6 -179.6(3)
C2 C1 C6 C5 -0.9(5)
C7 C1 C6 C5 -178.0(3)
C4 C5 C6 C1 -0.5(5)
P1 N1 C7 O1 -10.8(5)
P1 N1 C7 C1 169.7(2)
C6 C1 C7 O1 150.0(3)
C2 C1 C7 O1 -27.1(4)
C6 C1 C7 N1 -30.6(4)
C2 C1 C7 N1 152.3(3)
C8 N2 C9 C10 76.2(3)
P1 N2 C9 C10 -104.6(3)
N2 C9 C10 C11 -111.6(3)
N2 C9 C10 C15 71.6(4)
C15 C10 C11 C12 1.2(5)
C9 C10 C11 C12 -175.6(3)
C10 C11 C12 C13 -0.8(6)
C11 C12 C13 C14 0.5(7)
C12 C13 C14 C15 -0.5(7)
C13 C14 C15 C10 1.0(6)
C11 C10 C15 C14 -1.3(5)
C9 C10 C15 C14 175.6(3)
C16 N3 C17 C18 -65.4(3)
P1 N3 C17 C18 82.3(3)
N3 C17 C18 C23 -85.4(4)
N3 C17 C18 C19 93.4(3)
C23 C18 C19 C20 0.2(5)
C17 C18 C19 C20 -178.7(3)
C18 C19 C20 C21 -0.7(6)
C19 C20 C21 C22 1.2(6)
C20 C21 C22 C23 -1.1(6)
C21 C22 C23 C18 0.5(5)
C19 C18 C23 C22 -0.1(5)
C17 C18 C23 C22 178.8(3)

loop_
_cod_related_entry_id
_cod_related_entry_database
_cod_related_entry_code
1 ChemSpider 21118771
